data_4510905
loop_
_publ_author_name
'Hisaki, Ichiro'
'Kometani, Eriko'
'Shigemitsu, Hajime'
'Saeki, Akinori'
'Seki, Shu'
'Tohnai, Norimitsu'
'Miyata, Mikiji'

_publ_section_title
;
 Polymorphism of Dehydrobenzo[14]annulene Possessing Two Methyl Ester
 Groups in Noncentrosymmetric Positions
;
_journal_coden_ASTM CGDEFU
_journal_issue 12
_journal_name_full 'Crystal Growth & Design'
_journal_page_first 5488
_journal_page_last 5497
_journal_paper_doi 10.1021/cg201075z
_journal_volume 11
_journal_year 2011
_chemical_formula_moiety 'C30 H16 O4'
_chemical_formula_sum 'C30 H16 O4'
_chemical_formula_weight 440.45
_space_group_IT_number 2
_symmetry_cell_setting triclinic
_symmetry_Int_Tables_number 2
_symmetry_space_group_name_Hall '-P 1'
_symmetry_space_group_name_H-M 'P -1'
_cell_angle_alpha 95.3050(9)
_cell_angle_beta 93.7500(9)
_cell_angle_gamma 91.7710(10)
_cell_formula_units_Z 4
_cell_length_a 9.88125(18)
_cell_length_b 10.12115(18)
_cell_length_c 22.1855(4)
_cell_measurement_reflns_used 14511
_cell_measurement_temperature 213.1
_cell_measurement_theta_max 68.2
_cell_measurement_theta_min 4.0
_cell_volume 2203.00(7)
_computing_cell_refinement PROCESS-AUTO
_computing_data_collection PROCESS-AUTO
_computing_data_reduction CrystalStructure
_computing_publication_material 'CrystalStructure 3.8'
_computing_structure_refinement SHELXL
_computing_structure_solution SIR2004
_diffrn_ambient_temperature 213
_diffrn_detector_area_resol_mean 10.00
_diffrn_measured_fraction_theta_full 0.962
_diffrn_measured_fraction_theta_max 0.962
_diffrn_measurement_device_type 'Rigaku RAXIS-RAPID'
_diffrn_measurement_method \w
_diffrn_radiation_type 'Cu K\a'
_diffrn_radiation_wavelength 1.54187
_diffrn_reflns_av_R_equivalents 0.141
_diffrn_reflns_limit_h_max 11
_diffrn_reflns_limit_h_min -11
_diffrn_reflns_limit_k_max 11
_diffrn_reflns_limit_k_min -11
_diffrn_reflns_limit_l_max 26
_diffrn_reflns_limit_l_min -25
_diffrn_reflns_number 24504
_diffrn_reflns_theta_full 68.24
_diffrn_reflns_theta_max 68.24
_exptl_absorpt_coefficient_mu 0.714
_exptl_absorpt_correction_type none
_exptl_crystal_colour colorless
_exptl_crystal_density_diffrn 1.328
_exptl_crystal_density_method 'not measured'
_exptl_crystal_description block
_exptl_crystal_F_000 912.00
_exptl_crystal_size_max 0.35
_exptl_crystal_size_mid 0.35
_exptl_crystal_size_min 0.15
_refine_diff_density_max 0.23
_refine_diff_density_min -0.29
_refine_ls_extinction_method none
_refine_ls_goodness_of_fit_ref 0.848
_refine_ls_hydrogen_treatment refall
_refine_ls_number_parameters 614
_refine_ls_number_reflns 7759
_refine_ls_R_factor_gt 0.0654
_refine_ls_shift/su_max 0.0000
_refine_ls_structure_factor_coef Fsqd
_refine_ls_weighting_details 'w = 1/[\s^2^(Fo^2^)+(0.0000P)^2^+0.0000P] where P=(Fo^2^+2Fc^2^)/3'
_refine_ls_weighting_scheme calc
_refine_ls_wR_factor_ref 0.1578
_reflns_number_gt 3073
_reflns_number_total 7759
_reflns_threshold_expression F^2^>2.0\s(F^2^)
_cod_duplicate_entry 4501319
_cod_data_source_file cg201075z_si_005.cif
_cod_data_source_block '[14]DBA_Form_II''
_cod_depositor_comments
;
 Marked entry as being related to ChemSpider entry 30661338.

 Antanas Vaitkus,
 2020-09-30
;
_cod_original_cell_volume 2203.01(7)
_cod_original_formula_sum 'C60 H32 O8 '
_cod_database_code 4510905

loop_
_symmetry_equiv_pos_site_id
_symmetry_equiv_pos_as_xyz
1 +X,+Y,+Z
2 -X,-Y,-Z

loop_
_atom_site_label
_atom_site_type_symbol
_atom_site_fract_x
_atom_site_fract_y
_atom_site_fract_z
_atom_site_U_iso_or_equiv
_atom_site_adp_type
_atom_site_occupancy
_atom_site_symmetry_multiplicity
_atom_site_calc_flag
_atom_site_refinement_flags
O(1) O 0.1758(2) 0.4834(2) 0.30478(12) 0.0764(8) Uani 1.00 1 d .
O(1') O -0.0208(2) -0.3282(2) 0.19512(12) 0.0818(8) Uani 1.00 1 d .
O(2) O 0.3007(2) 0.6733(2) 0.31399(11) 0.0718(7) Uani 1.00 1 d .
O(2') O 0.1499(2) -0.1928(2) 0.17436(11) 0.0746(7) Uani 1.00 1 d .
O(3) O 0.4816(2) -0.6780(2) 0.06311(11) 0.0644(7) Uani 1.00 1 d .
O(3') O -1.1311(2) 0.0189(2) 0.44405(11) 0.0690(7) Uani 1.00 1 d .
O(4) O 0.6666(2) -0.7359(2) 0.01406(10) 0.0617(6) Uani 1.00 1 d .
O(4') O -1.1835(2) 0.2169(2) 0.48834(10) 0.0610(6) Uani 1.00 1 d .
C(1) C 0.6407(3) -0.2852(3) 0.09657(15) 0.0516(9) Uani 1.00 1 d .
C(1') C -0.7471(3) 0.1742(3) 0.40966(15) 0.0510(9) Uani 1.00 1 d .
C(2) C 0.5713(3) -0.1827(3) 0.12887(16) 0.0578(10) Uani 1.00 1 d .
C(2') C -0.6473(3) 0.0954(3) 0.38074(16) 0.0591(10) Uani 1.00 1 d .
C(3) C 0.5283(3) -0.0839(3) 0.15258(17) 0.0596(10) Uani 1.00 1 d .
C(3') C -0.5548(3) 0.0458(3) 0.35684(17) 0.0581(10) Uani 1.00 1 d .
C(4) C 0.4944(3) 0.0404(4) 0.17722(16) 0.0602(10) Uani 1.00 1 d .
C(4') C -0.4389(3) 0.0059(3) 0.33056(16) 0.0606(10) Uani 1.00 1 d .
C(5) C 0.4817(3) 0.1525(4) 0.19594(17) 0.0610(10) Uani 1.00 1 d .
C(5') C -0.3323(3) -0.0089(3) 0.30961(16) 0.0595(10) Uani 1.00 1 d .
C(6) C 0.4889(3) 0.2911(3) 0.21612(15) 0.0544(9) Uani 1.00 1 d .
C(6') C -0.2003(3) -0.0026(3) 0.28744(15) 0.0530(9) Uani 1.00 1 d .
C(7) C 0.3829(3) 0.3519(3) 0.24515(15) 0.0585(10) Uani 1.00 1 d .
C(7') C -0.1436(3) -0.1121(3) 0.25626(15) 0.0575(9) Uani 1.00 1 d .
C(8) C 0.3936(3) 0.4867(3) 0.26402(15) 0.0539(9) Uani 1.00 1 d .
C(8') C -0.0169(3) -0.1007(3) 0.23454(16) 0.0564(9) Uani 1.00 1 d .
C(9) C 0.5099(3) 0.5598(3) 0.25471(15) 0.0607(10) Uani 1.00 1 d .
C(9') C 0.0576(3) 0.0195(3) 0.24351(15) 0.0601(10) Uani 1.00 1 d .
C(10) C 0.6161(3) 0.5008(3) 0.22692(14) 0.0574(9) Uani 1.00 1 d .
C(10') C 0.0034(3) 0.1293(3) 0.27433(15) 0.0619(10) Uani 1.00 1 d .
C(11) C 0.6082(3) 0.3657(3) 0.20709(15) 0.0547(9) Uani 1.00 1 d .
C(11') C -0.1258(3) 0.1201(3) 0.29567(15) 0.0534(9) Uani 1.00 1 d .
C(12) C 0.7187(3) 0.3045(3) 0.17827(16) 0.0567(9) Uani 1.00 1 d .
C(12') C -0.1813(3) 0.2360(3) 0.32558(16) 0.0563(9) Uani 1.00 1 d .
C(13) C 0.8136(3) 0.2568(3) 0.15424(15) 0.0523(9) Uani 1.00 1 d .
C(13') C -0.2232(3) 0.3368(3) 0.34915(16) 0.0552(9) Uani 1.00 1 d .
C(14) C 0.9399(3) 0.2268(3) 0.12884(15) 0.0489(8) Uani 1.00 1 d .
C(14') C -0.2493(3) 0.4707(3) 0.37277(15) 0.0503(9) Uani 1.00 1 d .
C(15) C 1.0398(3) 0.3289(3) 0.13339(16) 0.0590(10) Uani 1.00 1 d .
C(15') C -0.1462(3) 0.5660(3) 0.36762(15) 0.0600(10) Uani 1.00 1 d .
C(16) C 1.1655(3) 0.3081(3) 0.11202(15) 0.0618(10) Uani 1.00 1 d .
C(16') C -0.1633(3) 0.6985(3) 0.38670(15) 0.0623(10) Uani 1.00 1 d .
C(17) C 1.1954(3) 0.1852(3) 0.08465(16) 0.0619(10) Uani 1.00 1 d .
C(17') C -0.2834(3) 0.7382(3) 0.41104(16) 0.0618(10) Uani 1.00 1 d .
C(18) C 1.0991(3) 0.0835(3) 0.07878(15) 0.0601(10) Uani 1.00 1 d .
C(18') C -0.3830(3) 0.6450(3) 0.41675(15) 0.0569(9) Uani 1.00 1 d .
C(19) C 0.9712(3) 0.1009(3) 0.10049(15) 0.0503(9) Uani 1.00 1 d .
C(19') C -0.3693(3) 0.5107(3) 0.39784(15) 0.0506(9) Uani 1.00 1 d .
C(20) C 0.8814(3) -0.0149(3) 0.09412(16) 0.0554(9) Uani 1.00 1 d .
C(20') C -0.4830(3) 0.4231(3) 0.40493(15) 0.0537(9) Uani 1.00 1 d .
C(21) C 0.8268(3) -0.1230(4) 0.08523(16) 0.0573(10) Uani 1.00 1 d .
C(21') C -0.5883(3) 0.3709(3) 0.41370(15) 0.0555(9) Uani 1.00 1 d .
C(22) C 0.7670(3) -0.2551(3) 0.07534(16) 0.0522(9) Uani 1.00 1 d .
C(22') C -0.7175(3) 0.3119(3) 0.42463(15) 0.0518(9) Uani 1.00 1 d .
C(23) C 0.8363(3) -0.3547(3) 0.04318(16) 0.0608(10) Uani 1.00 1 d .
C(23') C -0.8165(3) 0.3891(3) 0.45125(16) 0.0601(10) Uani 1.00 1 d .
C(24) C 0.7810(3) -0.4834(3) 0.03283(15) 0.0571(9) Uani 1.00 1 d .
C(24') C -0.9405(3) 0.3340(3) 0.46251(16) 0.0575(9) Uani 1.00 1 d .
C(25) C 0.6557(3) -0.5133(3) 0.05426(15) 0.0525(9) Uani 1.00 1 d .
C(25') C -0.9689(3) 0.1979(3) 0.44859(15) 0.0501(9) Uani 1.00 1 d .
C(26) C 0.5863(3) -0.4154(3) 0.08545(14) 0.0532(9) Uani 1.00 1 d .
C(26') C -0.8731(3) 0.1214(3) 0.42213(14) 0.0531(9) Uani 1.00 1 d .
C(27) C 0.2786(4) 0.5434(4) 0.29561(17) 0.0588(10) Uani 1.00 1 d .
C(27') C 0.0349(3) -0.2196(4) 0.19986(18) 0.0637(11) Uani 1.00 1 d .
C(28) C 0.1935(3) 0.7356(3) 0.34576(16) 0.0781(12) Uani 1.00 1 d .
C(28') C 0.2067(3) -0.3024(3) 0.13970(17) 0.0899(13) Uani 1.00 1 d .
C(29) C 0.5899(3) -0.6489(3) 0.04503(16) 0.0514(9) Uani 1.00 1 d .
C(29') C -1.1001(3) 0.1342(4) 0.45912(16) 0.0545(9) Uani 1.00 1 d .
C(30) C 0.6134(3) -0.8717(3) 0.00883(16) 0.0722(11) Uani 1.00 1 d .
C(30') C -1.3195(3) 0.1639(3) 0.49330(16) 0.0749(11) Uani 1.00 1 d .
H(1) H 0.3046 0.3018 0.2519 0.070 Uiso 1.00 1 c R
H(2) H 0.5164 0.6511 0.2676 0.073 Uiso 1.00 1 c R
H(3) H 0.6946 0.5518 0.2213 0.069 Uiso 1.00 1 c R
H(4) H 1.0206 0.4134 0.1514 0.071 Uiso 1.00 1 c R
H(5) H 1.2314 0.3778 0.1160 0.074 Uiso 1.00 1 c R
H(6) H 1.2816 0.1714 0.0701 0.074 Uiso 1.00 1 c R
H(7) H 1.1199 0.0004 0.0597 0.072 Uiso 1.00 1 c R
H(8) H 0.9208 -0.3342 0.0285 0.073 Uiso 1.00 1 c R
H(9) H 0.8281 -0.5498 0.0114 0.069 Uiso 1.00 1 c R
H(10) H 0.5012 -0.4365 0.0994 0.064 Uiso 1.00 1 c R
H(11) H 0.1300 0.7716 0.3169 0.094 Uiso 1.00 1 c R
H(12) H 0.2317 0.8068 0.3748 0.094 Uiso 1.00 1 c R
H(13) H 0.1464 0.6704 0.3670 0.094 Uiso 1.00 1 c R
H(14) H 0.6489 -0.9157 0.0432 0.087 Uiso 1.00 1 c R
H(15) H 0.6405 -0.9181 -0.0284 0.087 Uiso 1.00 1 c R
H(16) H 0.5151 -0.8721 0.0082 0.087 Uiso 1.00 1 c R
H(1') H -0.1926 -0.1939 0.2502 0.069 Uiso 1.00 1 c R
H(2') H 0.1444 0.0263 0.2288 0.072 Uiso 1.00 1 c R
H(3') H 0.0541 0.2101 0.2808 0.074 Uiso 1.00 1 c R
H(4') H -0.0648 0.5401 0.3511 0.072 Uiso 1.00 1 c R
H(5') H -0.0933 0.7618 0.3832 0.075 Uiso 1.00 1 c R
H(6') H -0.2957 0.8282 0.4234 0.074 Uiso 1.00 1 c R
H(7') H -0.4634 0.6717 0.4339 0.068 Uiso 1.00 1 c R
H(8') H -0.7982 0.4803 0.4617 0.072 Uiso 1.00 1 c R
H(9') H -1.0064 0.3881 0.4797 0.069 Uiso 1.00 1 c R
H(10') H -0.8929 0.0303 0.4121 0.064 Uiso 1.00 1 c R
H(11') H 0.2677 -0.3481 0.1661 0.108 Uiso 1.00 1 c R
H(12') H 0.2566 -0.2693 0.1076 0.108 Uiso 1.00 1 c R
H(13') H 0.1343 -0.3635 0.1220 0.108 Uiso 1.00 1 c R
H(14') H -1.3770 0.1832 0.4583 0.090 Uiso 1.00 1 c R
H(15') H -1.3554 0.2043 0.5300 0.090 Uiso 1.00 1 c R
H(16') H -1.3173 0.0685 0.4949 0.090 Uiso 1.00 1 c R

loop_
_atom_site_aniso_label
_atom_site_aniso_U_11
_atom_site_aniso_U_22
_atom_site_aniso_U_33
_atom_site_aniso_U_12
_atom_site_aniso_U_13
_atom_site_aniso_U_23
O(1) 0.0593(16) 0.0757(19) 0.096(2) 0.0082(15) 0.0270(15) 0.0014(15)
O(1') 0.0825(19) 0.0679(18) 0.097(2) 0.0066(16) 0.0348(16) -0.0029(17)
O(2) 0.0629(16) 0.0644(17) 0.089(2) 0.0098(14) 0.0244(14) -0.0047(15)
O(2') 0.0628(16) 0.0706(18) 0.091(2) 0.0099(14) 0.0290(14) -0.0074(15)
O(3) 0.0479(14) 0.0660(16) 0.0810(18) -0.0024(13) 0.0168(13) 0.0092(13)
O(3') 0.0602(15) 0.0555(15) 0.092(2) -0.0068(14) 0.0149(13) 0.0062(15)
O(4) 0.0606(15) 0.0500(15) 0.0755(18) 0.0020(13) 0.0162(13) 0.0036(13)
O(4') 0.0482(14) 0.0678(17) 0.0682(17) 0.0007(13) 0.0191(12) 0.0020(13)
C(1) 0.047(2) 0.053(2) 0.057(2) 0.0037(18) 0.0109(17) 0.0139(19)
C(1') 0.0409(19) 0.055(2) 0.058(2) -0.0003(17) 0.0086(16) 0.0101(19)
C(2) 0.053(2) 0.058(2) 0.064(2) 0.0027(19) 0.0156(18) 0.006(2)
C(2') 0.048(2) 0.057(2) 0.071(2) -0.0002(18) 0.0093(19) 0.002(2)
C(3) 0.049(2) 0.066(2) 0.066(2) 0.003(2) 0.0157(18) 0.012(2)
C(3') 0.051(2) 0.051(2) 0.073(2) 0.0032(18) 0.0132(19) 0.005(2)
C(4) 0.056(2) 0.064(2) 0.064(2) 0.010(2) 0.0157(19) 0.009(2)
C(4') 0.054(2) 0.058(2) 0.071(2) 0.007(2) 0.011(2) 0.007(2)
C(5) 0.057(2) 0.065(2) 0.065(2) 0.014(2) 0.0179(19) 0.013(2)
C(5') 0.059(2) 0.058(2) 0.063(2) 0.008(2) 0.013(2) 0.0053(19)
C(6) 0.055(2) 0.056(2) 0.055(2) 0.0135(19) 0.0143(18) 0.0073(19)
C(6') 0.052(2) 0.053(2) 0.055(2) 0.0067(18) 0.0115(17) 0.0047(19)
C(7) 0.055(2) 0.062(2) 0.061(2) 0.008(2) 0.0118(18) 0.006(2)
C(7') 0.057(2) 0.059(2) 0.057(2) 0.0039(19) 0.0092(18) 0.0047(19)
C(8) 0.051(2) 0.056(2) 0.056(2) 0.0057(19) 0.0121(17) 0.0056(19)
C(8') 0.056(2) 0.058(2) 0.056(2) 0.012(2) 0.0107(18) 0.001(2)
C(9) 0.058(2) 0.065(2) 0.060(2) 0.008(2) 0.0135(19) 0.002(2)
C(9') 0.056(2) 0.070(2) 0.055(2) 0.009(2) 0.0117(18) 0.004(2)
C(10) 0.055(2) 0.059(2) 0.058(2) 0.0033(19) 0.0127(18) 0.004(2)
C(10') 0.062(2) 0.064(2) 0.062(2) 0.006(2) 0.0130(19) 0.010(2)
C(11) 0.047(2) 0.065(2) 0.054(2) 0.0152(19) 0.0142(17) 0.007(2)
C(11') 0.054(2) 0.058(2) 0.050(2) 0.0120(19) 0.0105(17) 0.0061(19)
C(12) 0.053(2) 0.062(2) 0.058(2) 0.0085(19) 0.0072(18) 0.0127(19)
C(12') 0.054(2) 0.062(2) 0.055(2) 0.0063(19) 0.0091(17) 0.011(2)
C(13) 0.045(2) 0.057(2) 0.056(2) 0.0049(18) 0.0106(17) 0.0077(18)
C(13') 0.046(2) 0.061(2) 0.060(2) 0.0086(18) 0.0066(17) 0.013(2)
C(14) 0.0393(19) 0.056(2) 0.054(2) 0.0035(17) 0.0112(16) 0.0122(18)
C(14') 0.048(2) 0.043(2) 0.061(2) 0.0002(17) 0.0091(17) 0.0073(18)
C(15) 0.046(2) 0.058(2) 0.073(2) -0.0038(18) 0.0100(18) 0.006(2)
C(15') 0.052(2) 0.057(2) 0.074(2) 0.0034(19) 0.0149(19) 0.012(2)
C(16) 0.051(2) 0.062(2) 0.074(2) -0.006(2) 0.0135(19) 0.011(2)
C(16') 0.056(2) 0.055(2) 0.077(2) -0.006(2) 0.015(2) 0.010(2)
C(17) 0.046(2) 0.065(2) 0.077(2) 0.002(2) 0.0197(19) 0.010(2)
C(17') 0.056(2) 0.053(2) 0.077(2) -0.0016(19) 0.017(2) 0.008(2)
C(18) 0.050(2) 0.061(2) 0.071(2) 0.0033(19) 0.0183(19) 0.008(2)
C(18') 0.056(2) 0.051(2) 0.065(2) 0.0083(19) 0.0145(18) 0.006(2)
C(19) 0.0401(19) 0.056(2) 0.056(2) 0.0029(17) 0.0134(16) 0.0072(18)
C(19') 0.047(2) 0.046(2) 0.059(2) -0.0004(17) 0.0069(17) 0.0079(18)
C(20) 0.046(2) 0.065(2) 0.057(2) 0.0046(19) 0.0112(17) 0.012(2)
C(20') 0.047(2) 0.058(2) 0.058(2) 0.0072(19) 0.0095(18) 0.0084(19)
C(21) 0.047(2) 0.069(2) 0.058(2) 0.007(2) 0.0102(17) 0.010(2)
C(21') 0.049(2) 0.054(2) 0.064(2) 0.0025(19) 0.0100(19) 0.0077(19)
C(22) 0.044(2) 0.051(2) 0.063(2) -0.0001(18) 0.0070(17) 0.011(2)
C(22') 0.049(2) 0.051(2) 0.058(2) 0.0009(18) 0.0082(17) 0.0123(19)
C(23) 0.047(2) 0.064(2) 0.073(2) 0.0031(19) 0.0166(18) 0.009(2)
C(23') 0.055(2) 0.050(2) 0.077(2) -0.0001(19) 0.012(2) 0.009(2)
C(24) 0.051(2) 0.054(2) 0.070(2) 0.0078(19) 0.0166(18) 0.011(2)
C(24') 0.051(2) 0.052(2) 0.072(2) 0.0052(19) 0.0130(18) 0.010(2)
C(25) 0.046(2) 0.056(2) 0.057(2) 0.0030(18) 0.0118(17) 0.0112(19)
C(25') 0.0443(19) 0.049(2) 0.059(2) 0.0048(18) 0.0087(17) 0.0105(19)
C(26) 0.046(2) 0.059(2) 0.057(2) 0.0052(18) 0.0125(17) 0.011(2)
C(26') 0.049(2) 0.054(2) 0.058(2) 0.0035(17) 0.0111(17) 0.0054(18)
C(27) 0.061(2) 0.054(2) 0.063(2) 0.010(2) 0.011(2) 0.004(2)
C(27') 0.049(2) 0.077(3) 0.068(2) 0.013(2) 0.018(2) 0.013(2)
C(28) 0.068(2) 0.073(2) 0.095(3) 0.018(2) 0.027(2) -0.006(2)
C(28') 0.073(2) 0.089(3) 0.109(3) 0.025(2) 0.039(2) -0.014(2)
C(29) 0.049(2) 0.051(2) 0.055(2) 0.0050(19) 0.0096(18) 0.0075(19)
C(29') 0.048(2) 0.064(2) 0.054(2) 0.008(2) 0.0128(17) 0.010(2)
C(30) 0.076(2) 0.054(2) 0.086(3) 0.004(2) 0.005(2) 0.005(2)
C(30') 0.048(2) 0.094(3) 0.085(3) 0.004(2) 0.021(2) 0.009(2)

loop_
_atom_type_symbol
_atom_type_description
_atom_type_scat_dispersion_real
_atom_type_scat_dispersion_imag
_atom_type_scat_source
C C 0.018 0.009
;
International Tables for Crystallography
(1992, Vol. C, Tables 4.2.6.8 and 6.1.1.4)
;
H H 0.000 0.000
;
International Tables for Crystallography
(1992, Vol. C, Table 6.1.1.4)
;
O O 0.049 0.032
;
International Tables for Crystallography
(1992, Vol. C, Tables 4.2.6.8 and 6.1.1.4)
;

loop_
_geom_angle_atom_site_label_1
_geom_angle_atom_site_label_2
_geom_angle_atom_site_label_3
_geom_angle
_geom_angle_publ_flag
C(27) O(2) C(28) 115.4(2) yes
C(27') O(2') C(28') 116.2(2) yes
C(29) O(4) C(30) 114.0(2) yes
C(29') O(4') C(30') 115.5(2) yes
C(2) C(1) C(22) 119.0(3) yes
C(2) C(1) C(26) 122.0(3) yes
C(22) C(1) C(26) 118.9(3) yes
C(2') C(1') C(22') 118.6(3) yes
C(2') C(1') C(26') 122.5(3) yes
C(22') C(1') C(26') 118.9(3) yes
C(1) C(2) C(3) 169.5(3) yes
C(1') C(2') C(3') 171.1(3) yes
C(2) C(3) C(4) 171.7(3) yes
C(2') C(3') C(4') 171.9(3) yes
C(3) C(4) C(5) 171.2(3) yes
C(3') C(4') C(5') 170.0(3) yes
C(4) C(5) C(6) 170.6(3) yes
C(4') C(5') C(6') 170.1(3) yes
C(5) C(6) C(7) 121.4(3) yes
C(5) C(6) C(11) 118.3(3) yes
C(7) C(6) C(11) 120.2(3) yes
C(5') C(6') C(7') 122.5(3) yes
C(5') C(6') C(11') 118.5(3) yes
C(7') C(6') C(11') 119.0(3) yes
C(6) C(7) C(8) 119.7(3) yes
C(6') C(7') C(8') 120.5(3) yes
C(7) C(8) C(9) 120.0(3) yes
C(7) C(8) C(27) 116.6(3) yes
C(9) C(8) C(27) 123.4(3) yes
C(7') C(8') C(9') 120.6(3) yes
C(7') C(8') C(27') 117.6(3) yes
C(9') C(8') C(27') 121.8(3) yes
C(8) C(9) C(10) 120.9(3) yes
C(8') C(9') C(10') 119.9(3) yes
C(9) C(10) C(11) 120.5(3) yes
C(9') C(10') C(11') 120.3(3) yes
C(6) C(11) C(10) 118.6(3) yes
C(6) C(11) C(12) 121.0(3) yes
C(10) C(11) C(12) 120.4(3) yes
C(6') C(11') C(10') 119.8(3) yes
C(6') C(11') C(12') 121.0(3) yes
C(10') C(11') C(12') 119.2(3) yes
C(11) C(12) C(13) 178.0(3) yes
C(11') C(12') C(13') 176.7(3) yes
C(12) C(13) C(14) 168.0(3) yes
C(12') C(13') C(14') 168.2(3) yes
C(13) C(14) C(15) 117.2(3) yes
C(13) C(14) C(19) 124.7(2) yes
C(15) C(14) C(19) 118.1(2) yes
C(13') C(14') C(15') 115.8(3) yes
C(13') C(14') C(19') 125.1(3) yes
C(15') C(14') C(19') 119.0(3) yes
C(14) C(15) C(16) 121.2(3) yes
C(14') C(15') C(16') 120.5(3) yes
C(15) C(16) C(17) 120.4(3) yes
C(15') C(16') C(17') 120.3(3) yes
C(16) C(17) C(18) 119.8(3) yes
C(16') C(17') C(18') 119.1(3) yes
C(17) C(18) C(19) 121.2(3) yes
C(17') C(18') C(19') 122.0(3) yes
C(14) C(19) C(18) 119.2(3) yes
C(14) C(19) C(20) 124.8(3) yes
C(18) C(19) C(20) 115.9(3) yes
C(14') C(19') C(18') 119.1(3) yes
C(14') C(19') C(20') 124.4(3) yes
C(18') C(19') C(20') 116.5(3) yes
C(19) C(20) C(21) 168.1(3) yes
C(19') C(20') C(21') 168.4(3) yes
C(20) C(21) C(22) 177.4(3) yes
C(20') C(21') C(22') 178.1(3) yes
C(1) C(22) C(21) 121.1(3) yes
C(1) C(22) C(23) 119.7(3) yes
C(21) C(22) C(23) 119.2(3) yes
C(1') C(22') C(21') 121.1(3) yes
C(1') C(22') C(23') 118.4(3) yes
C(21') C(22') C(23') 120.5(3) yes
C(22) C(23) C(24) 120.5(3) yes
C(22') C(23') C(24') 121.2(3) yes
C(23) C(24) C(25) 119.7(3) yes
C(23') C(24') C(25') 120.4(3) yes
C(24) C(25) C(26) 120.1(3) yes
C(24) C(25) C(29) 122.8(3) yes
C(26) C(25) C(29) 117.0(3) yes
C(24') C(25') C(26') 118.9(3) yes
C(24') C(25') C(29') 122.6(3) yes
C(26') C(25') C(29') 118.5(3) yes
C(1) C(26) C(25) 121.0(3) yes
C(1') C(26') C(25') 122.2(3) yes
O(1) C(27) O(2) 122.4(3) yes
O(1) C(27) C(8) 125.6(3) yes
O(2) C(27) C(8) 112.1(3) yes
O(1') C(27') O(2') 123.5(3) yes
O(1') C(27') C(8') 124.0(3) yes
O(2') C(27') C(8') 112.5(3) yes
O(3) C(29) O(4) 123.7(3) yes
O(3) C(29) C(25) 124.4(3) yes
O(4) C(29) C(25) 111.8(2) yes
O(3') C(29') O(4') 122.5(3) yes
O(3') C(29') C(25') 124.2(3) yes
O(4') C(29') C(25') 113.3(3) yes
C(6) C(7) H(1) 120.1 no
C(8) C(7) H(1) 120.1 no
C(6') C(7') H(1') 119.7 no
C(8') C(7') H(1') 119.7 no
C(8) C(9) H(2) 119.5 no
C(10) C(9) H(2) 119.5 no
C(8') C(9') H(2') 120.1 no
C(10') C(9') H(2') 120.1 no
C(9) C(10) H(3) 119.8 no
C(11) C(10) H(3) 119.8 no
C(9') C(10') H(3') 119.9 no
C(11') C(10') H(3') 119.9 no
C(14) C(15) H(4) 119.4 no
C(16) C(15) H(4) 119.4 no
C(14') C(15') H(4') 119.8 no
C(16') C(15') H(4') 119.8 no
C(15) C(16) H(5) 119.8 no
C(17) C(16) H(5) 119.8 no
C(15') C(16') H(5') 119.8 no
C(17') C(16') H(5') 119.8 no
C(16) C(17) H(6) 120.1 no
C(18) C(17) H(6) 120.1 no
C(16') C(17') H(6') 120.4 no
C(18') C(17') H(6') 120.4 no
C(17) C(18) H(7) 119.4 no
C(19) C(18) H(7) 119.4 no
C(17') C(18') H(7') 119.0 no
C(19') C(18') H(7') 119.0 no
C(22) C(23) H(8) 119.7 no
C(24) C(23) H(8) 119.7 no
C(22') C(23') H(8') 119.4 no
C(24') C(23') H(8') 119.4 no
C(23) C(24) H(9) 120.2 no
C(25) C(24) H(9) 120.2 no
C(23') C(24') H(9') 119.8 no
C(25') C(24') H(9') 119.8 no
C(1) C(26) H(10) 119.5 no
C(25) C(26) H(10) 119.5 no
C(1') C(26') H(10') 118.9 no
C(25') C(26') H(10') 118.9 no
O(2) C(28) H(11) 109.5 no
O(2) C(28) H(12) 109.5 no
O(2) C(28) H(13) 109.5 no
H(11) C(28) H(12) 109.5 no
H(11) C(28) H(13) 109.5 no
H(12) C(28) H(13) 109.5 no
O(2') C(28') H(11') 109.5 no
O(2') C(28') H(12') 109.5 no
O(2') C(28') H(13') 109.5 no
H(11') C(28') H(12') 109.5 no
H(11') C(28') H(13') 109.5 no
H(12') C(28') H(13') 109.5 no
O(4) C(30) H(14) 109.5 no
O(4) C(30) H(15) 109.5 no
O(4) C(30) H(16) 109.5 no
H(14) C(30) H(15) 109.5 no
H(14) C(30) H(16) 109.5 no
H(15) C(30) H(16) 109.5 no
O(4') C(30') H(14') 109.5 no
O(4') C(30') H(15') 109.5 no
O(4') C(30') H(16') 109.5 no
H(14') C(30') H(15') 109.5 no
H(14') C(30') H(16') 109.5 no
H(15') C(30') H(16') 109.5 no

loop_
_geom_bond_atom_site_label_1
_geom_bond_atom_site_label_2
_geom_bond_distance
_geom_bond_publ_flag
O(1) C(27) 1.205(4) yes
O(1') C(27') 1.207(5) yes
O(2) C(27) 1.347(4) yes
O(2) C(28) 1.440(4) yes
O(2') C(27') 1.334(4) yes
O(2') C(28') 1.440(4) yes
O(3) C(29) 1.204(4) yes
O(3') C(29') 1.209(4) yes
O(4) C(29) 1.350(4) yes
O(4) C(30) 1.447(3) yes
O(4') C(29') 1.346(4) yes
O(4') C(30') 1.447(3) yes
C(1) C(2) 1.425(4) yes
C(1) C(22) 1.397(4) yes
C(1) C(26) 1.402(4) yes
C(1') C(2') 1.434(4) yes
C(1') C(22') 1.419(4) yes
C(1') C(26') 1.394(4) yes
C(2) C(3) 1.190(5) yes
C(2') C(3') 1.188(5) yes
C(3) C(4) 1.385(5) yes
C(3') C(4') 1.374(5) yes
C(4) C(5) 1.184(5) yes
C(4') C(5') 1.187(5) yes
C(5) C(6) 1.430(5) yes
C(5') C(6') 1.425(5) yes
C(6) C(7) 1.395(4) yes
C(6) C(11) 1.416(4) yes
C(6') C(7') 1.403(4) yes
C(6') C(11') 1.414(4) yes
C(7) C(8) 1.389(5) yes
C(7') C(8') 1.376(5) yes
C(8) C(9) 1.385(5) yes
C(8) C(27) 1.477(5) yes
C(8') C(9') 1.394(5) yes
C(8') C(27') 1.490(5) yes
C(9) C(10) 1.376(4) yes
C(9') C(10') 1.391(5) yes
C(10) C(11) 1.396(5) yes
C(10') C(11') 1.394(5) yes
C(11) C(12) 1.430(4) yes
C(11') C(12') 1.436(5) yes
C(12) C(13) 1.200(4) yes
C(12') C(13') 1.200(5) yes
C(13) C(14) 1.432(4) yes
C(13') C(14') 1.444(5) yes
C(14) C(15) 1.399(4) yes
C(14) C(19) 1.420(4) yes
C(14') C(15') 1.399(4) yes
C(14') C(19') 1.397(4) yes
C(15) C(16) 1.373(4) yes
C(15') C(16') 1.387(4) yes
C(16) C(17) 1.382(5) yes
C(16') C(17') 1.391(4) yes
C(17) C(18) 1.372(4) yes
C(17') C(18') 1.362(4) yes
C(18) C(19) 1.392(4) yes
C(18') C(19') 1.398(4) yes
C(19) C(20) 1.439(4) yes
C(19') C(20') 1.436(4) yes
C(20) C(21) 1.198(5) yes
C(20') C(21') 1.189(4) yes
C(21) C(22) 1.437(5) yes
C(21') C(22') 1.437(4) yes
C(22) C(23) 1.403(4) yes
C(22') C(23') 1.398(4) yes
C(23) C(24) 1.390(4) yes
C(23') C(24') 1.378(4) yes
C(24) C(25) 1.389(4) yes
C(24') C(25') 1.399(4) yes
C(25) C(26) 1.381(4) yes
C(25) C(29) 1.491(4) yes
C(25') C(26') 1.370(4) yes
C(25') C(29') 1.472(4) yes
C(7) H(1) 0.940 no
C(7') H(1') 0.940 no
C(9) H(2) 0.940 no
C(9') H(2') 0.940 no
C(10) H(3) 0.940 no
C(10') H(3') 0.940 no
C(15) H(4) 0.940 no
C(15') H(4') 0.940 no
C(16) H(5) 0.940 no
C(16') H(5') 0.940 no
C(17) H(6) 0.940 no
C(17') H(6') 0.940 no
C(18) H(7) 0.940 no
C(18') H(7') 0.940 no
C(23) H(8) 0.940 no
C(23') H(8') 0.940 no
C(24) H(9) 0.940 no
C(24') H(9') 0.940 no
C(26) H(10) 0.940 no
C(26') H(10') 0.940 no
C(28) H(11) 0.970 no
C(28) H(12) 0.970 no
C(28) H(13) 0.970 no
C(28') H(11') 0.970 no
C(28') H(12') 0.970 no
C(28') H(13') 0.970 no
C(30) H(14) 0.970 no
C(30) H(15) 0.970 no
C(30) H(16) 0.970 no
C(30') H(14') 0.970 no
C(30') H(15') 0.970 no
C(30') H(16') 0.970 no

loop_
_geom_contact_atom_site_label_1
_geom_contact_atom_site_label_2
_geom_contact_distance
_geom_contact_site_symmetry_2
O(1) C(21') 3.537(4) 1_655
O(1) C(22') 3.434(4) 1_655
O(1) C(23') 3.467(4) 1_655
O(1') C(22) 3.426(4) 1_455
O(1') C(23) 3.552(4) 1_455
O(3) C(5) 3.545(4) 1_545
O(3) C(6) 3.434(4) 1_545
O(3) C(11) 3.339(3) 1_545
O(3) C(12) 3.373(4) 1_545
O(3) C(16) 3.377(4) 1_445
O(3) C(17) 3.194(4) 1_445
O(3) C(26) 3.540(4) 2_645
O(3') O(3') 3.523(3) 2_356
O(3') C(5') 3.459(4) 1_455
O(3') C(6') 3.482(4) 1_455
O(3') C(11') 3.540(4) 1_455
O(3') C(12') 3.599(4) 1_455
O(3') C(16') 3.369(4) 1_445
O(3') C(17') 3.175(4) 1_445
O(3') C(25') 3.501(4) 2_356
O(3') C(26') 3.406(4) 2_356
O(3') C(29') 3.525(4) 2_356
O(4) C(13) 3.353(3) 1_545
O(4') C(13') 3.424(4) 1_455
C(2) C(30) 3.551(4) 2_645
C(4) C(4') 3.474(5) 1_655
C(4) C(5') 3.388(5) 1_655
C(4') C(4) 3.474(5) 1_455
C(4') C(5) 3.510(5) 1_455
C(5) O(3) 3.545(4) 1_565
C(5) C(4') 3.510(5) 1_655
C(5) C(5') 3.570(5) 1_655
C(5') O(3') 3.459(4) 1_655
C(5') C(4) 3.388(5) 1_455
C(5') C(5) 3.570(5) 1_455
C(5') C(17') 3.585(5) 1_545
C(6) O(3) 3.434(4) 1_565
C(6') O(3') 3.482(4) 1_655
C(7) C(16) 3.522(4) 1_455
C(8) C(20') 3.405(4) 1_655
C(8') C(20) 3.408(5) 1_455
C(8') C(21) 3.547(4) 1_455
C(9) C(19') 3.404(4) 1_655
C(9') C(19) 3.413(4) 1_455
C(10) C(14') 3.460(4) 1_655
C(10) C(26) 3.323(4) 1_565
C(10') C(13) 3.523(4) 1_455
C(10') C(14) 3.486(4) 1_455
C(10') C(26') 3.432(4) 1_655
C(11) O(3) 3.339(3) 1_565
C(11) C(13') 3.508(4) 1_655
C(11) C(29) 3.577(4) 1_565
C(11') O(3') 3.540(4) 1_655
C(11') C(13) 3.568(4) 1_455
C(12) O(3) 3.373(4) 1_565
C(12) C(12') 3.489(5) 1_655
C(12) C(25) 3.485(5) 1_565
C(12) C(29) 3.223(4) 1_565
C(12') O(3') 3.599(4) 1_655
C(12') C(12) 3.489(5) 1_455
C(12') C(25') 3.391(4) 1_655
C(12') C(29') 3.285(5) 1_655
C(13) O(4) 3.353(3) 1_565
C(13) C(10') 3.523(4) 1_655
C(13) C(11') 3.568(4) 1_655
C(13) C(29) 3.395(4) 1_565
C(13') O(4') 3.424(4) 1_655
C(13') C(11) 3.508(4) 1_455
C(13') C(29') 3.511(5) 1_655
C(14) C(10') 3.486(4) 1_655
C(14') C(10) 3.460(4) 1_455
C(16) O(3) 3.377(4) 1_665
C(16) C(7) 3.522(4) 1_655
C(16) C(23) 3.517(4) 2_755
C(16') O(3') 3.369(4) 1_665
C(16') C(24') 3.482(4) 2_466
C(17) O(3) 3.194(4) 1_665
C(17) C(23) 3.450(5) 2_755
C(17') O(3') 3.175(4) 1_665
C(17') C(5') 3.585(5) 1_565
C(17') C(23') 3.519(5) 2_466
C(18') C(22') 3.577(4) 2_466
C(18') C(23') 3.472(4) 2_466
C(19) C(9') 3.413(4) 1_655
C(19') C(9) 3.404(4) 1_455
C(20) C(8') 3.408(5) 1_655
C(20) C(27') 3.567(5) 1_655
C(20) C(30) 3.576(4) 1_565
C(20') C(8) 3.405(4) 1_455
C(20') C(27) 3.590(5) 1_455
C(21) C(8') 3.547(4) 1_655
C(21) C(27') 3.399(5) 1_655
C(21') O(1) 3.537(4) 1_455
C(21') C(27) 3.490(5) 1_455
C(22) O(1') 3.426(4) 1_655
C(22') O(1) 3.434(4) 1_455
C(22') C(18') 3.577(4) 2_466
C(23) O(1') 3.552(4) 1_655
C(23) C(16) 3.517(4) 2_755
C(23) C(17) 3.450(5) 2_755
C(23') O(1) 3.467(4) 1_455
C(23') C(17') 3.519(5) 2_466
C(23') C(18') 3.472(4) 2_466
C(24') C(16') 3.482(4) 2_466
C(25) C(12) 3.485(5) 1_545
C(25') O(3') 3.501(4) 2_356
C(25') C(12') 3.391(4) 1_455
C(26) O(3) 3.540(4) 2_645
C(26) C(10) 3.323(4) 1_545
C(26) C(29) 3.405(4) 2_645
C(26') O(3') 3.406(4) 2_356
C(26') C(10') 3.432(4) 1_455
C(27) C(20') 3.590(5) 1_655
C(27) C(21') 3.490(5) 1_655
C(27') C(20) 3.567(5) 1_455
C(27') C(21) 3.399(5) 1_455
C(27') C(28) 3.576(5) 1_545
C(28) C(27') 3.576(5) 1_565
C(29) C(11) 3.577(4) 1_545
C(29) C(12) 3.223(4) 1_545
C(29) C(13) 3.395(4) 1_545
C(29) C(26) 3.405(4) 2_645
C(29') O(3') 3.525(4) 2_356
C(29') C(12') 3.285(5) 1_455
C(29') C(13') 3.511(5) 1_455
C(30) C(2) 3.551(4) 2_645
C(30) C(20) 3.576(4) 1_545
C(30) C(30) 3.356(4) 2_635
O(1) H(3') 2.970 .
O(1) H(4') 2.708 .
O(1) H(8') 3.477 1_655
O(1') H(3) 3.139 1_445
O(1') H(4) 2.756 1_445
O(1') H(11) 3.069 1_545
O(2) H(7') 3.422 1_655
O(2) H(11') 3.263 1_565
O(2) H(15') 3.568 2_466
O(2') H(7) 3.352 1_455
O(2') H(11) 3.233 1_545
O(3) H(5) 2.855 1_445
O(3) H(6) 2.480 1_445
O(3') H(5') 2.865 1_445
O(3') H(6') 2.475 1_445
O(3') H(10') 3.271 2_356
O(4) H(10) 3.547 2_645
O(4) H(12') 2.856 2_645
O(4') H(12) 3.135 2_466
O(4') H(13) 3.298 2_466
O(4') H(8') 3.176 2_366
O(4') H(10') 3.554 2_356
C(1) H(3) 3.371 1_545
C(1) H(16) 3.268 2_645
C(1') H(3') 3.416 1_455
C(1') H(16') 3.436 2_356
C(2) H(14) 3.538 1_565
C(2) H(15) 3.213 2_645
C(2) H(16) 3.208 2_645
C(2) H(1') 3.457 1_655
C(2) H(11') 3.571 .
C(2) H(12') 3.197 .
C(2') H(12) 3.110 1_445
C(2') H(14') 3.139 1_655
C(2') H(16') 3.380 2_356
C(3) H(14) 3.350 1_565
C(3) H(15) 3.127 2_645
C(3) H(16) 3.550 2_645
C(3) H(12') 3.274 .
C(3') H(12) 3.230 1_445
C(3') H(14') 2.974 1_655
C(4) H(6) 3.453 1_455
C(4) H(14) 3.488 1_565
C(4) H(15) 3.574 2_645
C(4') H(6') 3.153 1_545
C(4') H(14') 3.224 1_655
C(5) H(6) 3.338 1_455
C(5') H(6') 3.148 1_545
C(6) H(5) 3.454 1_455
C(6') H(5') 3.480 1_545
C(7) H(5) 3.181 1_455
C(7') H(11) 3.243 1_545
C(7') H(5') 3.213 1_545
C(8) H(11') 3.084 1_565
C(8') H(11) 2.705 1_545
C(9) H(10) 3.444 1_565
C(9) H(11') 3.213 1_565
C(9') H(11) 3.189 1_545
C(10) H(10) 3.106 1_565
C(10) H(1') 3.550 1_665
C(10') H(1) 3.490 .
C(10') H(10') 3.407 1_655
C(11) H(10) 3.393 1_565
C(11') H(10') 3.546 1_655
C(12) H(14) 3.581 1_565
C(13) H(14) 3.205 1_565
C(13') H(9') 3.476 1_655
C(13') H(14') 3.409 1_655
C(14) H(14) 3.533 1_565
C(14) H(3') 3.505 1_655
C(14') H(3) 3.546 1_455
C(14') H(9') 3.440 1_655
C(15) H(3') 3.583 1_655
C(15) H(13') 3.259 1_665
C(15') H(3) 3.503 1_455
C(15') H(13) 3.049 .
C(15') H(9') 3.444 1_655
C(16) H(1) 3.319 1_655
C(16) H(8) 3.215 2_755
C(16) H(13') 3.336 1_665
C(16') H(11) 3.465 .
C(16') H(13) 3.137 .
C(16') H(1') 3.311 1_565
C(16') H(9') 3.506 2_466
C(17) H(8) 3.214 2_755
C(17) H(15) 3.377 2_745
C(18) H(15) 3.312 2_745
C(18) H(2') 3.433 1_655
C(18') H(2) 3.400 1_455
C(18') H(8') 3.497 2_466
C(18') H(15') 3.273 2_366
C(19) H(14) 3.345 1_565
C(19) H(2') 3.382 1_655
C(19') H(2) 3.475 1_455
C(19') H(8') 3.424 2_466
C(20) H(7) 3.429 2_755
C(20) H(14) 2.752 1_565
C(20') H(14') 2.987 1_655
C(21) H(6) 3.527 2_755
C(21) H(14) 2.955 1_565
C(21') H(7') 3.454 2_466
C(21') H(14') 3.044 1_655
C(22) H(6) 3.419 2_755
C(22) H(16) 3.586 2_645
C(22') H(7') 3.496 2_466
C(23) H(5) 3.537 2_755
C(23) H(6) 3.425 2_755
C(23) H(13') 3.333 1_655
C(23') H(13) 3.563 1_455
C(23') H(9') 3.233 2_366
C(24) H(5) 3.560 2_755
C(24') H(4') 3.561 1_455
C(24') H(9') 3.057 2_366
C(26) H(3) 3.181 1_545
C(26') H(12) 3.470 1_445
C(26') H(3') 3.380 1_455
C(26') H(16') 3.323 2_356
C(27) H(11') 3.166 1_565
C(27') H(11) 2.713 1_545
C(28) H(4') 3.196 .
C(28) H(5') 3.017 .
C(28) H(10') 3.361 1_665
C(28) H(15') 3.095 2_466
C(28') H(4) 3.406 1_445
C(28') H(5) 3.250 1_445
C(28') H(9) 3.534 2_645
C(28') H(10) 3.386 .
C(29) H(10) 3.466 2_645
C(29') H(6') 3.597 1_445
C(29') H(10') 3.442 2_356
C(30) H(6) 3.577 2_745
C(30) H(7) 3.366 2_745
C(30) H(14) 3.389 2_635
C(30) H(15) 3.316 2_635
C(30) H(16) 2.834 2_635
C(30) H(12') 3.371 2_645
C(30') H(12) 2.983 2_466
C(30') H(7') 3.186 2_366
H(1) C(10') 3.490 .
H(1) C(16) 3.319 1_455
H(1) H(5) 3.222 1_455
H(1) H(2') 3.146 .
H(1) H(3') 2.752 .
H(2) C(18') 3.400 1_655
H(2) C(19') 3.475 1_655
H(2) H(1') 3.295 1_665
H(2) H(11') 3.223 1_565
H(3) O(1') 3.139 1_665
H(3) C(1) 3.371 1_565
H(3) C(14') 3.546 1_655
H(3) C(15') 3.503 1_655
H(3) C(26) 3.181 1_565
H(3) H(10) 3.219 1_565
H(3) H(1') 2.775 1_665
H(4) O(1') 2.756 1_665
H(4) C(28') 3.406 1_665
H(4) H(9) 3.589 1_565
H(4) H(11') 3.359 1_665
H(4) H(13') 2.645 1_665
H(5) O(3) 2.855 1_665
H(5) C(6) 3.454 1_655
H(5) C(7) 3.181 1_655
H(5) C(23) 3.537 2_755
H(5) C(24) 3.560 2_755
H(5) C(28') 3.250 1_665
H(5) H(1) 3.222 1_655
H(5) H(8) 3.436 2_755
H(5) H(9) 3.483 2_755
H(5) H(10) 3.274 1_665
H(5) H(11') 2.894 1_665
H(5) H(12') 3.596 1_665
H(5) H(13') 2.811 1_665
H(6) O(3) 2.480 1_665
H(6) C(4) 3.453 1_655
H(6) C(5) 3.338 1_655
H(6) C(21) 3.527 2_755
H(6) C(22) 3.419 2_755
H(6) C(23) 3.425 2_755
H(6) C(30) 3.577 2_745
H(6) H(8) 3.436 2_755
H(6) H(14) 3.553 2_745
H(6) H(15) 2.793 2_745
H(6) H(16) 2.787 1_665
H(7) O(2') 3.352 1_655
H(7) C(20) 3.429 2_755
H(7) C(30) 3.366 2_745
H(7) H(7) 3.437 2_755
H(7) H(14) 3.407 2_745
H(7) H(15) 2.648 2_745
H(7) H(12') 3.313 1_655
H(8) C(16) 3.215 2_755
H(8) C(17) 3.214 2_755
H(8) H(5) 3.436 2_755
H(8) H(6) 3.436 2_755
H(8) H(9) 2.931 2_745
H(8) H(13') 2.902 1_655
H(9) C(28') 3.534 2_645
H(9) H(4) 3.589 1_545
H(9) H(5) 3.483 2_755
H(9) H(8) 2.931 2_745
H(9) H(9) 3.594 2_745
H(9) H(12') 3.123 2_645
H(9) H(13') 3.059 2_645
H(10) O(4) 3.547 2_645
H(10) C(9) 3.444 1_545
H(10) C(10) 3.106 1_545
H(10) C(11) 3.393 1_545
H(10) C(28') 3.386 .
H(10) C(29) 3.466 2_645
H(10) H(3) 3.219 1_545
H(10) H(5) 3.274 1_445
H(10) H(11') 2.939 .
H(10) H(12') 2.999 .
H(11) O(1') 3.069 1_565
H(11) O(2') 3.233 1_565
H(11) C(7') 3.243 1_565
H(11) C(8') 2.705 1_565
H(11) C(9') 3.189 1_565
H(11) C(16') 3.465 .
H(11) C(27') 2.713 1_565
H(11) H(1') 3.467 1_565
H(11) H(2') 3.381 1_565
H(11) H(4') 3.165 .
H(11) H(5') 2.734 .
H(11) H(10') 3.230 1_665
H(12) O(4') 3.135 2_466
H(12) C(2') 3.110 1_665
H(12) C(3') 3.230 1_665
H(12) C(26') 3.470 1_665
H(12) C(30') 2.983 2_466
H(12) H(5') 3.250 .
H(12) H(7') 3.568 1_655
H(12) H(10') 2.698 1_665
H(12) H(15') 2.385 2_466
H(12) H(16') 3.100 2_466
H(13) O(4') 3.298 2_466
H(13) C(15') 3.049 .
H(13) C(16') 3.137 .
H(13) C(23') 3.563 1_655
H(13) H(4') 2.423 .
H(13) H(5') 2.604 .
H(13) H(8') 3.012 1_655
H(13) H(15') 3.127 2_466
H(14) C(2) 3.538 1_545
H(14) C(3) 3.350 1_545
H(14) C(4) 3.488 1_545
H(14) C(12) 3.581 1_545
H(14) C(13) 3.205 1_545
H(14) C(14) 3.533 1_545
H(14) C(19) 3.345 1_545
H(14) C(20) 2.752 1_545
H(14) C(21) 2.955 1_545
H(14) C(30) 3.389 2_635
H(14) H(6) 3.553 2_745
H(14) H(7) 3.407 2_745
H(14) H(15) 3.255 2_635
H(14) H(16) 2.762 2_635
H(15) C(2) 3.213 2_645
H(15) C(3) 3.127 2_645
H(15) C(4) 3.574 2_645
H(15) C(17) 3.377 2_745
H(15) C(18) 3.312 2_745
H(15) C(30) 3.316 2_635
H(15) H(6) 2.793 2_745
H(15) H(7) 2.648 2_745
H(15) H(14) 3.255 2_635
H(15) H(15) 3.551 2_635
H(15) H(16) 2.672 2_635
H(15) H(12') 2.906 2_645
H(16) C(1) 3.268 2_645
H(16) C(2) 3.208 2_645
H(16) C(3) 3.550 2_645
H(16) C(22) 3.586 2_645
H(16) C(30) 2.834 2_635
H(16) H(6) 2.787 1_445
H(16) H(14) 2.762 2_635
H(16) H(15) 2.672 2_635
H(16) H(16) 2.585 2_635
H(1') C(2) 3.457 1_455
H(1') C(10) 3.550 1_445
H(1') C(16') 3.311 1_545
H(1') H(2) 3.295 1_445
H(1') H(3) 2.775 1_445
H(1') H(11) 3.467 1_545
H(1') H(5') 3.125 1_545
H(2') C(18) 3.433 1_455
H(2') C(19) 3.382 1_455
H(2') H(1) 3.146 .
H(2') H(11) 3.381 1_545
H(3') O(1) 2.970 .
H(3') C(1') 3.416 1_655
H(3') C(14) 3.505 1_455
H(3') C(15) 3.583 1_455
H(3') C(26') 3.380 1_655
H(3') H(1) 2.752 .
H(3') H(10') 3.593 1_655
H(4') O(1) 2.708 .
H(4') C(24') 3.561 1_655
H(4') C(28) 3.196 .
H(4') H(11) 3.165 .
H(4') H(13) 2.423 .
H(4') H(8') 3.585 1_655
H(4') H(9') 3.389 1_655
H(5') O(3') 2.865 1_665
H(5') C(6') 3.480 1_565
H(5') C(7') 3.213 1_565
H(5') C(28) 3.017 .
H(5') H(11) 2.734 .
H(5') H(12) 3.250 .
H(5') H(13) 2.604 .
H(5') H(1') 3.125 1_565
H(5') H(10') 3.301 1_665
H(6') O(3') 2.475 1_665
H(6') C(4') 3.153 1_565
H(6') C(5') 3.148 1_565
H(6') C(29') 3.597 1_665
H(6') H(16') 2.801 1_665
H(7') O(2) 3.422 1_455
H(7') C(21') 3.454 2_466
H(7') C(22') 3.496 2_466
H(7') C(30') 3.186 2_366
H(7') H(12) 3.568 1_455
H(7') H(14') 3.216 2_366
H(7') H(15') 2.358 2_366
H(8') O(1) 3.477 1_455
H(8') O(4') 3.176 2_366
H(8') C(18') 3.497 2_466
H(8') C(19') 3.424 2_466
H(8') H(13) 3.012 1_455
H(8') H(4') 3.585 1_455
H(8') H(9') 2.714 2_366
H(8') H(15') 3.475 2_366
H(9') C(13') 3.476 1_455
H(9') C(14') 3.440 1_455
H(9') C(15') 3.444 1_455
H(9') C(16') 3.506 2_466
H(9') C(23') 3.233 2_366
H(9') C(24') 3.057 2_366
H(9') H(4') 3.389 1_455
H(9') H(8') 2.714 2_366
H(9') H(9') 2.356 2_366
H(10') O(3') 3.271 2_356
H(10') O(4') 3.554 2_356
H(10') C(10') 3.407 1_455
H(10') C(11') 3.546 1_455
H(10') C(28) 3.361 1_445
H(10') C(29') 3.442 2_356
H(10') H(11) 3.230 1_445
H(10') H(12) 2.698 1_445
H(10') H(3') 3.593 1_455
H(10') H(5') 3.301 1_445
H(10') H(16') 3.086 2_356
H(11') O(2) 3.263 1_545
H(11') C(2) 3.571 .
H(11') C(8) 3.084 1_545
H(11') C(9) 3.213 1_545
H(11') C(27) 3.166 1_545
H(11') H(2) 3.223 1_545
H(11') H(4) 3.359 1_445
H(11') H(5) 2.894 1_445
H(11') H(10) 2.939 .
H(12') O(4) 2.856 2_645
H(12') C(2) 3.197 .
H(12') C(3) 3.274 .
H(12') C(30) 3.371 2_645
H(12') H(5) 3.596 1_445
H(12') H(7) 3.313 1_455
H(12') H(9) 3.123 2_645
H(12') H(10) 2.999 .
H(12') H(15) 2.906 2_645
H(13') C(15) 3.259 1_445
H(13') C(16) 3.336 1_445
H(13') C(23) 3.333 1_455
H(13') H(4) 2.645 1_445
H(13') H(5) 2.811 1_445
H(13') H(8) 2.902 1_455
H(13') H(9) 3.059 2_645
H(14') C(2') 3.139 1_455
H(14') C(3') 2.974 1_455
H(14') C(4') 3.224 1_455
H(14') C(13') 3.409 1_455
H(14') C(20') 2.987 1_455
H(14') C(21') 3.044 1_455
H(14') H(7') 3.216 2_366
H(15') O(2) 3.568 2_466
H(15') C(18') 3.273 2_366
H(15') C(28) 3.095 2_466
H(15') H(12) 2.385 2_466
H(15') H(13) 3.127 2_466
H(15') H(7') 2.358 2_366
H(15') H(8') 3.475 2_366
H(16') C(1') 3.436 2_356
H(16') C(2') 3.380 2_356
H(16') C(26') 3.323 2_356
H(16') H(12) 3.100 2_466
H(16') H(6') 2.801 1_445
H(16') H(10') 3.086 2_356

loop_
_geom_torsion_atom_site_label_1
_geom_torsion_atom_site_label_2
_geom_torsion_atom_site_label_3
_geom_torsion_atom_site_label_4
_geom_torsion
C(28) O(2) C(27) O(1) 0.4(5)
C(28) O(2) C(27) C(8) -179.4(2)
C(28') O(2') C(27') O(1') 0.1(3)
C(28') O(2') C(27') C(8') -179.8(2)
C(30) O(4) C(29) O(3) -5.2(4)
C(30) O(4) C(29) C(25) 174.5(2)
C(30') O(4') C(29') O(3') -8.1(4)
C(30') O(4') C(29') C(25') 172.8(2)
C(2) C(1) C(22) C(21) -0.4(5)
C(2) C(1) C(22) C(23) -179.6(3)
C(22) C(1) C(2) C(3) 12(2)
C(2) C(1) C(26) C(25) -179.7(3)
C(26) C(1) C(2) C(3) -167.8(18)
C(22) C(1) C(26) C(25) 0.2(4)
C(26) C(1) C(22) C(21) 179.6(3)
C(26) C(1) C(22) C(23) 0.4(5)
C(2') C(1') C(22') C(21') -2.8(4)
C(2') C(1') C(22') C(23') 178.2(3)
C(22') C(1') C(2') C(3') -3(2)
C(2') C(1') C(26') C(25') -178.6(3)
C(26') C(1') C(2') C(3') 175(2)
C(22') C(1') C(26') C(25') -0.3(4)
C(26') C(1') C(22') C(21') 178.9(3)
C(26') C(1') C(22') C(23') -0.1(3)
C(1) C(2) C(3) C(4) -5(4)
C(1') C(2') C(3') C(4') 5(4)
C(2) C(3) C(4) C(5) -7(4)
C(2') C(3') C(4') C(5') -2(3)
C(3) C(4) C(5) C(6) -7(4)
C(3') C(4') C(5') C(6') 1(3)
C(4) C(5) C(6) C(7) -174(2)
C(4) C(5) C(6) C(11) 5(2)
C(4') C(5') C(6') C(7') -176(2)
C(4') C(5') C(6') C(11') 2(2)
C(5) C(6) C(7) C(8) -179.9(2)
C(5) C(6) C(11) C(10) -179.7(3)
C(5) C(6) C(11) C(12) 0.3(5)
C(7) C(6) C(11) C(10) -1.0(4)
C(7) C(6) C(11) C(12) 179.0(3)
C(11) C(6) C(7) C(8) 1.4(5)
C(5') C(6') C(7') C(8') 178.6(3)
C(5') C(6') C(11') C(10') -179.8(3)
C(5') C(6') C(11') C(12') -0.1(3)
C(7') C(6') C(11') C(10') -1.7(4)
C(7') C(6') C(11') C(12') 178.0(3)
C(11') C(6') C(7') C(8') 0.6(5)
C(6) C(7) C(8) C(9) -0.9(5)
C(6) C(7) C(8) C(27) -178.7(3)
C(6') C(7') C(8') C(9') 0.4(5)
C(6') C(7') C(8') C(27') -177.8(3)
C(7) C(8) C(9) C(10) -0.1(3)
C(7) C(8) C(27) O(1) -2.1(5)
C(7) C(8) C(27) O(2) 177.7(3)
C(9) C(8) C(27) O(1) -179.9(3)
C(9) C(8) C(27) O(2) -0.0(4)
C(27) C(8) C(9) C(10) 177.6(3)
C(7') C(8') C(9') C(10') -0.4(5)
C(7') C(8') C(27') O(1') -8.0(5)
C(7') C(8') C(27') O(2') 171.8(3)
C(9') C(8') C(27') O(1') 173.8(3)
C(9') C(8') C(27') O(2') -6.4(5)
C(27') C(8') C(9') C(10') 177.7(3)
C(8) C(9) C(10) C(11) 0.5(5)
C(8') C(9') C(10') C(11') -0.7(5)
C(9) C(10) C(11) C(6) 0.1(3)
C(9) C(10) C(11) C(12) -179.9(2)
C(9') C(10') C(11') C(6') 1.8(5)
C(9') C(10') C(11') C(12') -177.9(3)
C(6) C(11) C(12) C(13) 178(8)
C(10) C(11) C(12) C(13) -2(9)
C(6') C(11') C(12') C(13') -159(6)
C(10') C(11') C(12') C(13') 21(6)
C(11) C(12) C(13) C(14) 7(12)
C(11') C(12') C(13') C(14') -11(7)
C(12) C(13) C(14) C(15) -0.2(15)
C(12) C(13) C(14) C(19) 178.7(16)
C(12') C(13') C(14') C(15') -8.2(19)
C(12') C(13') C(14') C(19') 169.6(16)
C(13) C(14) C(15) C(16) 178.0(3)
C(13) C(14) C(19) C(18) -178.5(3)
C(13) C(14) C(19) C(20) -1.1(5)
C(15) C(14) C(19) C(18) 0.4(4)
C(15) C(14) C(19) C(20) 177.8(3)
C(19) C(14) C(15) C(16) -1.0(5)
C(13') C(14') C(15') C(16') 177.4(3)
C(13') C(14') C(19') C(18') -177.4(3)
C(13') C(14') C(19') C(20') 1.5(5)
C(15') C(14') C(19') C(18') 0.3(4)
C(15') C(14') C(19') C(20') 179.2(3)
C(19') C(14') C(15') C(16') -0.5(4)
C(14) C(15) C(16) C(17) 0.8(5)
C(14') C(15') C(16') C(17') -0.2(4)
C(15) C(16) C(17) C(18) 0.0(5)
C(15') C(16') C(17') C(18') 1.0(5)
C(16) C(17) C(18) C(19) -0.7(5)
C(16') C(17') C(18') C(19') -1.2(5)
C(17) C(18) C(19) C(14) 0.4(5)
C(17) C(18) C(19) C(20) -177.2(3)
C(17') C(18') C(19') C(14') 0.5(5)
C(17') C(18') C(19') C(20') -178.4(3)
C(14) C(19) C(20) C(21) -171.3(16)
C(18) C(19) C(20) C(21) 6.2(19)
C(14') C(19') C(20') C(21') -172.2(16)
C(18') C(19') C(20') C(21') 6.7(19)
C(19) C(20) C(21) C(22) 33(9)
C(19') C(20') C(21') C(22') 6(11)
C(20) C(21) C(22) C(1) 135(8)
C(20) C(21) C(22) C(23) -46(8)
C(20') C(21') C(22') C(1') 166(10)
C(20') C(21') C(22') C(23') -15(10)
C(1) C(22) C(23) C(24) -0.7(5)
C(21) C(22) C(23) C(24) -179.9(2)
C(1') C(22') C(23') C(24') -0.4(5)
C(21') C(22') C(23') C(24') -179.5(3)
C(22) C(23) C(24) C(25) 0.3(5)
C(22') C(23') C(24') C(25') 1.4(5)
C(23) C(24) C(25) C(26) 0.3(5)
C(23) C(24) C(25) C(29) -179.9(2)
C(23') C(24') C(25') C(26') -1.8(5)
C(23') C(24') C(25') C(29') -179.4(3)
C(24) C(25) C(26) C(1) -0.6(4)
C(24) C(25) C(29) O(3) 179.9(2)
C(24) C(25) C(29) O(4) 0.2(3)
C(26) C(25) C(29) O(3) -0.4(5)
C(26) C(25) C(29) O(4) 179.9(2)
C(29) C(25) C(26) C(1) 179.6(3)
C(24') C(25') C(26') C(1') 1.2(5)
C(24') C(25') C(29') O(3') 175.0(3)
C(24') C(25') C(29') O(4') -5.9(4)
C(26') C(25') C(29') O(3') -2.6(5)
C(26') C(25') C(29') O(4') 176.5(2)
C(29') C(25') C(26') C(1') 178.9(3)

loop_
_cod_related_entry_id
_cod_related_entry_database
_cod_related_entry_code
1 ChemSpider 30661338
